data_4327985
loop_
_publ_author_name
'Michael I. Webb'
'Ryan A. Chard'
'Yaser M. Al-Jobory'
'Michael R. Jones'
'Edwin W. Y. Wong'
'Charles J. Walsby'

_publ_contact_author_address
; 
Walsby, Charles J.
Department of Chemistry
Simon Fraser University
Burnaby, British Columbia
Canada         V5A 1S6
;
_publ_contact_author_email cwalsby@sfu.ca
_publ_contact_author_fax +1-778-782-3765
_publ_contact_author_name 'Charles J. Walsby'
_publ_contact_author_phone +1-778-782-4607
_publ_section_title
;
 Pyridine Analogues of the Antimetastatic Ru(III) Complex NAMI-A Targeting
 Non-Covalent Interactions with Albumin
;
_journal_name_full 'Inorganic Chemistry'
_journal_page_first 954
_journal_page_last 966
_journal_paper_doi 10.1021/ic202029e
_journal_volume 51
_journal_year 2012
_chemical_absolute_configuration ad
_chemical_formula_moiety 'C8 H17 Cl4 N1 Na1 O2.50 Ru1 S1'
_chemical_formula_sum 'C8 H17 Cl4 N Na O2.5 Ru S'
_chemical_formula_weight 465.16
_chemical_name_systematic ?
_space_group_IT_number 43
_symmetry_cell_setting orthorhombic
_symmetry_space_group_name_Hall 'F 2 -2d'
_symmetry_space_group_name_H-M 'F d d 2'
_atom_sites_solution_hydrogens geom
_atom_sites_solution_primary direct
_cell_angle_alpha 90
_cell_angle_beta 90
_cell_angle_gamma 90
_cell_formula_units_Z 16
_cell_length_a 23.8824(4)
_cell_length_b 26.0265(5)
_cell_length_c 11.4433(2)
_cell_measurement_reflns_used 9347
_cell_measurement_temperature 150
_cell_measurement_theta_max 28.68
_cell_measurement_theta_min 2.31
_cell_volume 7112.9(2)
_computing_cell_refinement 'Bruker SAINT'
_computing_data_collection 'Bruker APEX2'
_computing_data_reduction 'Bruker SAINT'
_computing_structure_solution
; 
SIR92 (Altomare et al, 1994)
CRYSTALS (Watkin, 1988) 
;
_diffrn_ambient_temperature 150
_diffrn_measured_fraction_theta_full 0.997
_diffrn_measured_fraction_theta_max 0.997
_diffrn_measurement_device_type 'Bruker APEX-II CCD'
_diffrn_measurement_method '\w scans'
_diffrn_radiation_monochromator graphite
_diffrn_radiation_type MoK\a
_diffrn_radiation_wavelength 0.71073
_diffrn_reflns_av_R_equivalents 0.036
_diffrn_reflns_limit_h_max 32
_diffrn_reflns_limit_h_min -32
_diffrn_reflns_limit_k_max 35
_diffrn_reflns_limit_k_min -34
_diffrn_reflns_limit_l_max 12
_diffrn_reflns_limit_l_min -15
_diffrn_reflns_number 28968
_diffrn_reflns_theta_full 28.791
_diffrn_reflns_theta_max 28.791
_diffrn_reflns_theta_min 2.123
_exptl_absorpt_coefficient_mu 1.620
_exptl_absorpt_correction_T_max 0.7461
_exptl_absorpt_correction_T_min 0.6306
_exptl_absorpt_correction_type multi-scan
_exptl_crystal_colour plate
_exptl_crystal_density_diffrn 1.737
_exptl_crystal_description red-orange
_exptl_crystal_F_000 3696.001
_exptl_crystal_size_max 0.148
_exptl_crystal_size_mid 0.11
_exptl_crystal_size_min 0.05
_refine_diff_density_max 1.45
_refine_diff_density_min -0.58
_refine_ls_abs_structure_details 'Flack (1983), 0 Friedel-pairs'
_refine_ls_abs_structure_Flack 0.00(16)
_refine_ls_extinction_method none
_refine_ls_goodness_of_fit_ref 1.8772
_refine_ls_hydrogen_treatment none
_refine_ls_matrix_type full
_refine_ls_number_parameters 159
_refine_ls_number_reflns 3962
_refine_ls_number_restraints 61
_refine_ls_R_factor_all 0.0437
_refine_ls_R_factor_gt 0.0398
_refine_ls_shift/su_max 0.0123285
_refine_ls_structure_factor_coef F
_refine_ls_weighting_details
;
 Method= Modified Sheldrick 
 w=1/[\s^2^(F) + ( 0.02P)^2^ + 0.00P] 
 ,where P=(max(Fo,0) + 2Fc)/3 
;
_refine_ls_weighting_scheme calc
_refine_ls_wR_factor_all 0.0567
_refine_ls_wR_factor_gt 0.0559
_refine_ls_wR_factor_ref 0.0559
_reflns_limit_h_max 32
_reflns_limit_h_min 0
_reflns_limit_k_max 35
_reflns_limit_k_min 0
_reflns_limit_l_max 12
_reflns_limit_l_min -15
_reflns_number_gt 4001
_reflns_number_total 4352
_reflns_threshold_expression I>2.0\s(I)
_oxford_diffrn_Wilson_B_factor 2.31
_oxford_diffrn_Wilson_scale 858.81
_oxford_refine_ls_r_factor_ref 0.0395
_oxford_refine_ls_scale 0.03537(19)
_oxford_reflns_number_all 4352
_oxford_reflns_threshold_expression_ref I>2.5\s(I)
_cod_data_source_file ic202029e_si_002_6.cif
_cod_data_source_block 2b
_cod_original_sg_symbol_H-M 'F d d 2 '
_cod_original_formula_sum 'C8 H17 Cl4 N1 Na1 O2.50 Ru1 S1'
_cod_database_code 4327985

loop_
_symmetry_equiv_pos_as_xyz
x,y,z
x,y+1/2,z+1/2
x+1/2,y,z+1/2
x+1/2,y+1/2,z
-x+1/4,y+1/4,z+1/4
-x+1/4,y+3/4,z+3/4
-x+3/4,y+1/4,z+3/4
-x+3/4,y+3/4,z+1/4
x+1/4,-y+1/4,z+1/4
x+1/4,-y+3/4,z+3/4
x+3/4,-y+1/4,z+3/4
x+3/4,-y+3/4,z+1/4
-x+1/2,-y,z+1/2
-x+1/2,-y+1/2,z+1
-x+1,-y,z+1
-x+1,-y+1/2,z+1/2

loop_
_atom_site_label
_atom_site_type_symbol
_atom_site_fract_x
_atom_site_fract_y
_atom_site_fract_z
_atom_site_U_iso_or_equiv
_atom_site_occupancy
_atom_site_adp_type
_atom_site_refinement_flags_posn
_atom_site_refinement_flags_adp
_atom_site_refinement_flags_occupancy
_atom_site_disorder_group
Ru1 Ru -0.69612(5) -0.59793(4) -0.6712(8) 0.0267 1.0000 Uani . . . .
Cl1 Cl -0.73445(16) -0.61200(14) -0.4845(8) 0.0330 1.0000 Uani . . . .
Cl2 Cl -0.77345(16) -0.63685(18) -0.7600(9) 0.0411 1.0000 Uani . . . .
Cl3 Cl -0.65614(17) -0.58020(18) -0.8545(9) 0.0401 1.0000 Uani . . . .
Cl4 Cl -0.61754(18) -0.55772(16) -0.5864(9) 0.0419 1.0000 Uani . . . .
S1 S -0.65709(14) -0.67790(13) -0.6550(8) 0.0293 1.0000 Uani . . . .
Na1 Na -0.7921(3) -0.6993(2) -0.5529(10) 0.0413 1.0000 Uani . . . .
O1 O -0.6979(5) -0.7183(4) -0.6226(16) 0.0539 1.0000 Uani . . . .
O2 O -0.75000(3) -0.75000(3) -0.395(2) 0.0717 1.0000 Uani S T . .
C11 C -0.6030(7) -0.6811(7) -0.5500(18) 0.0414 1.0000 Uani . . . .
C12 C -0.6219(8) -0.6990(7) -0.783(2) 0.0467 1.0000 Uani . . . .
N1 N -0.7364(6) -0.5240(5) -0.6713(16) 0.0308 0.79(2) Uani D . P 1
C1 C -0.7720(7) -0.5123(6) -0.7586(17) 0.0377 0.79(2) Uani D . P 1
C2 C -0.8011(7) -0.4664(7) -0.7609(15) 0.0484 0.79(2) Uani D . P 1
C3 C -0.7930(8) -0.4317(6) -0.6712(19) 0.0587 0.79(2) Uani D . P 1
C4 C -0.7561(7) -0.4435(6) -0.5822(15) 0.0514 0.79(2) Uani D . P 1
C5 C -0.7281(6) -0.4898(6) -0.5842(15) 0.0359 0.79(2) Uani D . P 1
C6 C -0.8262(9) -0.3792(8) -0.671(3) 0.1105 0.79(2) Uani D . P 1
N101 N -0.7487(17) -0.5316(14) -0.705(4) 0.0308 0.21(2) Uani D . P 2
C101 C -0.7843(19) -0.5271(15) -0.796(4) 0.0377 0.21(2) Uani D . P 2
C102 C -0.8195(15) -0.4855(18) -0.804(3) 0.0484 0.21(2) Uani D . P 2
C103 C -0.8179(16) -0.4478(15) -0.719(4) 0.0587 0.21(2) Uani D . P 2
C104 C -0.7819(18) -0.4525(15) -0.626(3) 0.0514 0.21(2) Uani D . P 2
C106 C -0.8588(19) -0.3997(18) -0.728(7) 0.1105 0.21(2) Uani D . P 2
C105 C -0.7466(15) -0.4944(18) -0.620(3) 0.0359 0.21(2) Uani D . P 2
O100 O -0.8053(6) -0.7302(7) -0.047(2) 0.0890 1.0000 Uani . . . .
H11 H -0.7768 -0.5353 -0.8196 0.09(3) 0.79(2) Uiso R . P 1
H21 H -0.8260 -0.4593 -0.8213 0.10(3) 0.79(2) Uiso R . P 1
H41 H -0.7496 -0.4204 -0.5220 0.10(3) 0.79(2) Uiso R . P 1
H51 H -0.7042 -0.4984 -0.5226 0.08(3) 0.79(2) Uiso R . P 1
H62 H -0.8370 -0.3703 -0.5931 0.21(3) 0.79(2) Uiso R . P 1
H61 H -0.8589 -0.3823 -0.7196 0.21(3) 0.79(2) Uiso R . P 1
H63 H -0.8018 -0.3528 -0.7009 0.21(3) 0.79(2) Uiso R . P 1
H1011 H -0.7856 -0.5519 -0.8540 0.09(3) 0.21(2) Uiso R . P 2
H1021 H -0.8441 -0.4816 -0.8661 0.10(3) 0.21(2) Uiso R . P 2
H1041 H -0.7799 -0.4277 -0.5683 0.10(3) 0.21(2) Uiso R . P 2
H1061 H -0.8672 -0.3883 -0.6410 0.21(3) 0.21(2) Uiso R . P 2
H1063 H -0.8956 -0.4112 -0.7727 0.21(3) 0.21(2) Uiso R . P 2
H1062 H -0.8358 -0.3716 -0.7743 0.21(3) 0.21(2) Uiso R . P 2
H1051 H -0.7222 -0.4987 -0.5573 0.08(3) 0.21(2) Uiso R . P 2
H121 H -0.6070 -0.7324 -0.7698 0.10(3) 1.0000 Uiso R . . .
H122 H -0.6472 -0.7001 -0.8468 0.10(3) 1.0000 Uiso R . . .
H123 H -0.5923 -0.6758 -0.7999 0.10(3) 1.0000 Uiso R . . .
H111 H -0.5883 -0.7150 -0.5468 0.09(3) 1.0000 Uiso R . . .
H112 H -0.6176 -0.6720 -0.4757 0.09(3) 1.0000 Uiso R . . .
H113 H -0.5741 -0.6578 -0.5711 0.09(3) 1.0000 Uiso R . . .
H22 H -0.7758 -0.7681 -0.3474 0.12(3) 1.0000 Uiso R . . .
H23 H -0.7242 -0.7319 -0.3474 0.12(3) 1.0000 Uiso R . . .
H1001 H -0.8423 -0.7212 -0.0243 0.14(3) 1.0000 Uiso R . . .
H1002 H -0.7838 -0.7375 0.0213 0.14(3) 1.0000 Uiso R . . .

loop_
_atom_site_aniso_label
_atom_site_aniso_U_11
_atom_site_aniso_U_22
_atom_site_aniso_U_33
_atom_site_aniso_U_23
_atom_site_aniso_U_13
_atom_site_aniso_U_12
Ru1 0.0200(5) 0.0246(5) 0.0357(6) 0.0036(5) 0.0037(5) 0.0020(4)
Cl1 0.0315(19) 0.0307(18) 0.037(2) -0.0015(16) 0.0069(17) -0.0053(14)
Cl2 0.0219(18) 0.055(2) 0.046(3) 0.001(2) -0.0053(18) -0.0026(16)
Cl3 0.027(2) 0.053(2) 0.041(2) 0.0114(19) 0.0067(17) 0.0060(17)
Cl4 0.033(2) 0.035(2) 0.058(3) -0.0071(19) 0.005(2) -0.0119(16)
S1 0.0182(16) 0.0237(15) 0.046(2) -0.0002(16) -0.0010(16) 0.0011(12)
Na1 0.027(3) 0.023(3) 0.074(5) -0.006(3) 0.004(3) -0.004(2)
O1 0.029(6) 0.021(5) 0.112(14) 0.003(6) 0.003(7) -0.003(4)
O2 0.024(9) 0.076(14) 0.12(2) 0.0000 0.0000 0.015(9)
C11 0.029(9) 0.048(10) 0.047(11) 0.010(9) -0.006(8) 0.005(7)
C12 0.042(11) 0.045(10) 0.053(12) -0.016(9) 0.004(9) 0.007(8)
N1 0.031(3) 0.031(3) 0.031(3) -0.001(3) -0.001(3) -0.001(3)
C1 0.038(4) 0.038(4) 0.038(4) 0.000(4) 0.000(4) 0.000(4)
C2 0.048(5) 0.048(5) 0.048(5) 0.002(5) 0.002(5) 0.002(5)
C3 0.059(6) 0.059(6) 0.059(6) 0.003(6) 0.003(6) 0.003(6)
C4 0.051(5) 0.051(5) 0.051(5) 0.004(5) 0.004(5) 0.004(5)
C5 0.036(4) 0.036(4) 0.036(4) -0.001(4) -0.001(4) -0.001(4)
C6 0.111(9) 0.111(9) 0.111(9) -0.012(9) -0.012(9) -0.012(9)
N101 0.031(3) 0.031(3) 0.031(3) -0.001(3) -0.001(3) -0.001(3)
C101 0.038(4) 0.038(4) 0.038(4) 0.000(4) 0.000(4) 0.000(4)
C102 0.048(5) 0.048(5) 0.048(5) 0.002(5) 0.002(5) 0.002(5)
C103 0.059(6) 0.059(6) 0.059(6) 0.003(6) 0.003(6) 0.003(6)
C104 0.051(5) 0.051(5) 0.051(5) 0.004(5) 0.004(5) 0.004(5)
C106 0.111(9) 0.111(9) 0.111(9) -0.012(9) -0.012(9) -0.012(9)
C105 0.036(4) 0.036(4) 0.036(4) -0.001(4) -0.001(4) -0.001(4)
O100 0.044(9) 0.102(15) 0.121(17) 0.015(13) -0.025(10) 0.030(8)

loop_
_atom_type_symbol
_atom_type_scat_dispersion_real
_atom_type_scat_dispersion_imag
_atom_type_scat_Cromer_Mann_a1
_atom_type_scat_Cromer_Mann_b1
_atom_type_scat_Cromer_Mann_a2
_atom_type_scat_Cromer_Mann_b2
_atom_type_scat_Cromer_Mann_a3
_atom_type_scat_Cromer_Mann_b3
_atom_type_scat_Cromer_Mann_a4
_atom_type_scat_Cromer_Mann_b4
_atom_type_scat_Cromer_Mann_c
_atom_type_scat_source
C 0.0033 0.0016 2.3100 20.8439 1.0200 10.2075 1.5886 0.5687 0.8650 51.6512 0.2156 'International Tables Vol C 4.2.6.8 and 6.1.1.4'
H 0.0000 0.0000 0.4930 10.5109 0.3229 26.1257 0.1402 3.1424 0.0408 57.7998 0.0030 'International Tables Vol C 4.2.6.8 and 6.1.1.4'
N 0.0061 0.0033 12.2126 0.0057 3.1322 9.8933 2.0125 28.9975 1.1663 0.5826 -11.5290 'International Tables Vol C 4.2.6.8 and 6.1.1.4'
O 0.0106 0.0060 3.0485 13.2771 2.2868 5.7011 1.5463 0.3239 0.8670 32.9089 0.2508 'International Tables Vol C 4.2.6.8 and 6.1.1.4'
Na 0.0362 0.0249 4.7626 3.2850 3.1736 8.8422 1.2674 0.3136 1.1128 129.4240 0.6760 'International Tables Vol C 4.2.6.8 and 6.1.1.4'
S 0.1246 0.1234 6.9053 1.4679 5.2034 22.2151 1.4379 0.2536 1.5863 56.1720 0.8669 'International Tables Vol C 4.2.6.8 and 6.1.1.4'
Cl 0.1484 0.1585 11.4604 0.0104 7.1964 1.1662 6.2556 18.5194 1.6455 47.7784 -9.5574 'International Tables Vol C 4.2.6.8 and 6.1.1.4'
Ru -1.2594 0.8363 19.2674 0.8085 12.9182 8.4347 4.8634 24.7997 1.5676 94.2928 5.3787 'International Tables Vol C 4.2.6.8 and 6.1.1.4'

loop_
_geom_angle_atom_site_label_1
_geom_angle_site_symmetry_1
_geom_angle_atom_site_label_2
_geom_angle_atom_site_label_3
_geom_angle_site_symmetry_3
_geom_angle
_geom_angle_publ_flag
Cl1 . Ru1 Cl2 . 91.15(15) yes
Cl1 . Ru1 Cl3 . 177.33(16) yes
Cl2 . Ru1 Cl3 . 91.01(17) yes
Cl1 . Ru1 Cl4 . 90.32(16) yes
Cl2 . Ru1 Cl4 . 178.47(19) yes
Cl3 . Ru1 Cl4 . 87.51(17) yes
Cl1 . Ru1 S1 . 86.75(15) yes
Cl2 . Ru1 S1 . 87.87(15) yes
Cl3 . Ru1 S1 . 94.90(16) yes
Cl4 . Ru1 S1 . 92.65(15) yes
Cl1 . Ru1 N1 . 88.0(5) yes
Cl2 . Ru1 N1 . 91.9(5) yes
Cl3 . Ru1 N1 . 90.3(5) yes
Cl4 . Ru1 N1 . 87.7(5) yes
S1 . Ru1 N1 . 174.8(5) yes
Ru1 . Cl1 Na1 . 93.7(2) yes
Ru1 . Cl2 Na1 . 90.5(2) yes
Ru1 . Cl3 Na1 10_534 104.6(2) yes
Ru1 . Cl4 Na1 10_534 99.3(2) yes
Ru1 . S1 O1 . 113.5(5) yes
Ru1 . S1 C11 . 113.4(6) yes
O1 . S1 C11 . 106.1(9) yes
Ru1 . S1 C12 . 114.1(7) yes
O1 . S1 C12 . 107.3(9) yes
C11 . S1 C12 . 101.5(9) yes
O1 14_334 Na1 Cl1 . 156.2(4) yes
O1 14_334 Na1 Na1 14_334 47.3(3) yes
Cl1 . Na1 Na1 14_334 110.6(3) yes
O1 14_334 Na1 Cl3 12_435 94.5(4) yes
Cl1 . Na1 Cl3 12_435 107.9(2) yes
Na1 14_334 Na1 Cl3 12_435 141.5(3) yes
O1 14_334 Na1 Cl2 . 104.7(5) yes
Cl1 . Na1 Cl2 . 72.30(19) yes
Na1 14_334 Na1 Cl2 . 110.6(2) yes
Cl3 12_435 Na1 Cl2 . 80.2(2) yes
O1 14_334 Na1 Cl4 12_435 105.9(4) yes
Cl1 . Na1 Cl4 12_435 90.8(2) yes
Na1 14_334 Na1 Cl4 12_435 113.77(18) yes
Cl3 12_435 Na1 Cl4 12_435 66.15(19) yes
Cl2 . Na1 Cl4 12_435 135.6(3) yes
O1 14_334 Na1 O1 . 78.1(5) yes
Cl1 . Na1 O1 . 78.5(3) yes
Na1 14_334 Na1 O1 . 43.9(3) yes
Cl3 12_435 Na1 O1 . 149.0(5) yes
Cl2 . Na1 O1 . 72.9(4) yes
O1 14_334 Na1 O2 . 78.2(5) yes
Cl1 . Na1 O2 . 91.7(3) yes
Na1 14_334 Na1 O2 . 47.4(5) yes
Cl3 12_435 Na1 O2 . 132.8(4) yes
Cl2 . Na1 O2 . 146.9(4) yes
Cl4 12_435 Na1 O1 . 144.9(5) yes
Cl4 12_435 Na1 O2 . 71.3(5) yes
O1 . Na1 O2 . 75.7(5) yes
Na1 14_334 O1 Na1 . 88.8(5) yes
Na1 14_334 O1 S1 . 144.8(8) yes
Na1 . O1 S1 . 123.0(7) yes
H23 14_334 O2 H22 14_334 109.5 no
H23 14_334 O2 Na1 14_334 115.1 no
H22 14_334 O2 Na1 14_334 115.2 no
H23 14_334 O2 Na1 . 115.2 no
H22 14_334 O2 Na1 . 115.1 no
Na1 14_334 O2 Na1 . 85.2(10) yes
H22 14_334 O2 H22 . 109.5 no
Na1 14_334 O2 H22 . 115.1 no
Na1 . O2 H22 . 115.2 no
H23 14_334 O2 H23 . 109.5 no
Na1 14_334 O2 H23 . 115.2 no
Na1 . O2 H23 . 115.1 no
H22 . O2 H23 . 109.5 no
S1 . C11 H111 . 110.0 no
S1 . C11 H112 . 109.2 no
H111 . C11 H112 . 109.5 no
S1 . C11 H113 . 109.2 no
H111 . C11 H113 . 109.5 no
H112 . C11 H113 . 109.5 no
S1 . C12 H121 . 109.3 no
S1 . C12 H122 . 110.1 no
H121 . C12 H122 . 109.5 no
S1 . C12 H123 . 108.9 no
H121 . C12 H123 . 109.5 no
H122 . C12 H123 . 109.5 no
Ru1 . N1 C1 . 119.1(11) yes
Ru1 . N1 C5 . 121.5(12) yes
C1 . N1 C5 . 119.4(13) yes
N1 . C1 C2 . 121.8(15) yes
N1 . C1 H11 . 119.2 no
C2 . C1 H11 . 118.9 no
C1 . C2 C3 . 118.8(15) yes
C1 . C2 H21 . 120.6 no
C3 . C2 H21 . 120.6 no
C2 . C3 C4 . 119.3(13) yes
C2 . C3 C6 . 119.8(17) yes
C4 . C3 C6 . 120.9(16) yes
C3 . C4 C5 . 119.5(13) yes
C3 . C4 H41 . 120.6 no
C5 . C4 H41 . 119.8 no
C4 . C5 N1 . 121.1(14) yes
C4 . C5 H51 . 119.5 no
N1 . C5 H51 . 119.4 no
C3 . C6 H62 . 110.1 no
C3 . C6 H61 . 109.6 no
H62 . C6 H61 . 109.9 no
C3 . C6 H63 . 108.2 no
H62 . C6 H63 . 108.7 no
H61 . C6 H63 . 110.4 no
Ru1 . N101 C101 . 125(3) yes
Ru1 . N101 C105 . 115(3) yes
C101 . N101 C105 . 121(2) yes
N101 . C101 C102 . 120(2) yes
N101 . C101 H1011 . 121.2 no
C102 . C101 H1011 . 118.6 no
C101 . C102 C103 . 119.8(20) yes
C101 . C102 H1021 . 121.5 no
C103 . C102 H1021 . 118.7 no
C102 . C103 C104 . 119.9(15) yes
C102 . C103 C106 . 120(2) yes
C104 . C103 C106 . 120(2) yes
C103 . C104 C105 . 119.6(17) yes
C103 . C104 H1041 . 121.5 no
C105 . C104 H1041 . 118.9 no
C103 . C106 H1061 . 106.1 no
C103 . C106 H1063 . 108.5 no
H1061 . C106 H1063 . 112.1 no
C103 . C106 H1062 . 104.9 no
H1061 . C106 H1062 . 112.2 no
H1063 . C106 H1062 . 112.5 no
C104 . C105 N101 . 119.9(20) yes
C104 . C105 H1051 . 121.4 no
N101 . C105 H1051 . 118.6 no
H1001 . O100 H1002 . 109.5 no

loop_
_geom_bond_atom_site_label_1
_geom_bond_atom_site_label_2
_geom_bond_site_symmetry_2
_geom_bond_distance
_geom_bond_publ_flag
Ru1 Cl1 . 2.353(4) yes
Ru1 Cl2 . 2.339(4) yes
Ru1 Cl3 . 2.351(4) yes
Ru1 Cl4 . 2.357(4) yes
Ru1 S1 . 2.288(3) yes
Ru1 N1 . 2.151(14) yes
Cl1 Na1 . 2.769(7) yes
Cl2 Na1 . 2.908(9) yes
Cl3 Na1 10_534 2.891(8) yes
Cl4 Na1 10_534 3.069(9) yes
S1 O1 . 1.479(12) yes
S1 C11 . 1.766(18) yes
S1 C12 . 1.774(19) yes
Na1 O1 14_334 2.301(13) yes
Na1 Na1 14_334 3.317(13) yes
Na1 O1 . 2.438(14) yes
Na1 O2 . 2.45(2) yes
O2 H23 14_334 0.950 no
O2 H22 14_334 0.950 no
O2 H22 . 0.950 no
O2 H23 . 0.950 no
C11 H111 . 0.950 no
C11 H112 . 0.950 no
C11 H113 . 0.950 no
C12 H121 . 0.950 no
C12 H122 . 0.950 no
C12 H123 . 0.950 no
N1 C1 . 1.35(3) yes
N1 C5 . 1.351(19) yes
C1 C2 . 1.380(19) yes
C1 H11 . 0.926 no
C2 C3 . 1.382(19) yes
C2 H21 . 0.931 no
C3 C4 . 1.381(19) yes
C3 C6 . 1.579(19) yes
C4 C5 . 1.379(19) yes
C4 H41 . 0.928 no
C5 H51 . 0.934 no
C6 H62 . 0.959 no
C6 H61 . 0.960 no
C6 H63 . 0.963 no
N101 C101 . 1.35(6) yes
N101 C105 . 1.37(3) yes
C101 C102 . 1.38(3) yes
C101 H1011 . 0.930 no
C102 C103 . 1.38(2) yes
C102 H1021 . 0.931 no
C103 C104 . 1.37(2) yes
C103 C106 . 1.59(2) yes
C104 C105 . 1.38(2) yes
C104 H1041 . 0.927 no
C106 H1061 . 1.057 no
C106 H1063 . 1.061 no
C106 H1062 . 1.056 no
C105 H1051 . 0.931 no
O100 H1001 . 0.950 no
O100 H1002 . 0.950 no
